data_7231344
loop_
_publ_author_name
'LaDuca, Andrew R.'
'LaDuca, Robert L.'

_publ_section_title
;
 Nitroaromatic-detecting cadmium cyclohexyldicarboxylate coordination
 polymers with bis(4-pyridylmethyl)piperazine coligands and unprecedented
 2D and 3D topologies
;
_journal_issue 38
_journal_name_full CrystEngComm
_journal_page_first 5677
_journal_paper_doi 10.1039/C8CE01041B
_journal_volume 20
_journal_year 2018
_chemical_formula_moiety 'C32 H40 Cd2 N4 O8'
_chemical_formula_sum 'C32 H40 Cd2 N4 O8'
_chemical_formula_weight 833.48
_space_group_crystal_system triclinic
_space_group_IT_number 2
_space_group_name_Hall '-P 1'
_space_group_name_H-M_alt 'P -1'
_symmetry_space_group_name_Hall '-P 1'
_symmetry_space_group_name_H-M 'P -1'
_atom_sites_solution_hydrogens geom
_atom_sites_solution_primary dual
_audit_creation_date 2018-06-01
_audit_creation_method
;
Olex2 1.2
(compiled 2018.05.18 svn.r3508 for OlexSys, GUI svn.r5497)
;
_audit_update_record
;
2018-06-04 deposited with the CCDC.
2018-08-07 downloaded from the CCDC.
;
_cell_angle_alpha 88.044(5)
_cell_angle_beta 83.108(4)
_cell_angle_gamma 82.997(4)
_cell_formula_units_Z 1
_cell_length_a 4.9673(2)
_cell_length_b 11.0634(8)
_cell_length_c 14.1225(8)
_cell_measurement_reflns_used 9420
_cell_measurement_temperature 173(2)
_cell_measurement_theta_max 25.35
_cell_measurement_theta_min 4.16
_cell_volume 764.60(8)
_computing_data_collection 'COSMO (BRUKER, V1.61, 2009)'
_computing_data_reduction 'SAINT v8.34A (Bruker, 2013)'
_computing_molecular_graphics
;
O. V. Dolomanov, L. J. Bourhis, R. J. Gildea, J. A. K. Howard and H. Puschmann,
OLEX2: a complete structure solution, refinement and analysis program.
J. Appl. Cryst. (2009). 42, 339-341.
;
_computing_publication_material
;
O. V. Dolomanov, L. J. Bourhis, R. J. Gildea, J. A. K. Howard and H. Puschmann,
OLEX2: a complete structure solution, refinement and analysis program.
J. Appl. Cryst. (2009). 42, 339-341.
;
_computing_structure_refinement 'SHELXL (Sheldrick, Acta Cryst. A64 2008, 112-122)'
_computing_structure_solution 'SHELXS (Sheldrick, Acta Cryst. A64 2008, 112-122)'
_diffrn_ambient_temperature 173.15
_diffrn_detector_area_resol_mean 8.4
_diffrn_measured_fraction_theta_full 1.000
_diffrn_measured_fraction_theta_max 0.999
_diffrn_measurement_device_type 'Bruker APEX-II CCD'
_diffrn_measurement_method '\f and \w scans'
_diffrn_radiation_monochromator graphite
_diffrn_radiation_type MoK\a
_diffrn_radiation_wavelength 0.71073
_diffrn_reflns_av_R_equivalents 0.0302
_diffrn_reflns_av_unetI/netI 0.0245
_diffrn_reflns_Laue_measured_fraction_full 1.000
_diffrn_reflns_Laue_measured_fraction_max 0.999
_diffrn_reflns_limit_h_max 5
_diffrn_reflns_limit_h_min -5
_diffrn_reflns_limit_k_max 13
_diffrn_reflns_limit_k_min -13
_diffrn_reflns_limit_l_max 17
_diffrn_reflns_limit_l_min -16
_diffrn_reflns_number 12403
_diffrn_reflns_point_group_measured_fraction_full 1.000
_diffrn_reflns_point_group_measured_fraction_max 0.999
_diffrn_reflns_theta_full 25.242
_diffrn_reflns_theta_max 25.401
_diffrn_reflns_theta_min 1.453
_diffrn_source 'sealed tube'
_diffrn_standards_number 0
_exptl_absorpt_coefficient_mu 1.451
_exptl_absorpt_correction_T_max 0.7452
_exptl_absorpt_correction_T_min 0.7069
_exptl_absorpt_correction_type multi-scan
_exptl_absorpt_process_details
'SADABS-2014/5 (Bruker,2014/5) was used for absorption correction. wR2(int) was 0.0493 before and 0.0438 after correction. The Ratio of minimum to maximum transmission is 0.9486. The \l/2 correction factor is 0.00150.'
_exptl_crystal_colour colorless
_exptl_crystal_density_diffrn 1.810
_exptl_crystal_description block
_exptl_crystal_F_000 420
_exptl_crystal_size_max 0.172
_exptl_crystal_size_mid 0.159
_exptl_crystal_size_min 0.156
_refine_diff_density_max 1.163
_refine_diff_density_min -0.517
_refine_diff_density_rms 0.091
_refine_ls_extinction_method none
_refine_ls_goodness_of_fit_ref 1.059
_refine_ls_hydrogen_treatment constr
_refine_ls_matrix_type full
_refine_ls_number_parameters 208
_refine_ls_number_reflns 2786
_refine_ls_number_restraints 0
_refine_ls_restrained_S_all 1.059
_refine_ls_R_factor_all 0.0290
_refine_ls_R_factor_gt 0.0268
_refine_ls_shift/su_max 0.001
_refine_ls_shift/su_mean 0.000
_refine_ls_structure_factor_coef Fsqd
_refine_ls_weighting_details 'w=1/[\s^2^(Fo^2^)+(0.0264P)^2^+1.5962P] where P=(Fo^2^+2Fc^2^)/3'
_refine_ls_weighting_scheme calc
_refine_ls_wR_factor_gt 0.0625
_refine_ls_wR_factor_ref 0.0640
_reflns_Friedel_coverage 0.000
_reflns_number_gt 2614
_reflns_number_total 2786
_reflns_threshold_expression 'I > 2\s(I)'
_cod_data_source_file c8ce01041b2.cif
_cod_data_source_block p1prelim
_cod_depositor_comments 'Adding full bibliography for 7231343--7231345.cif.'
_cod_database_code 7231344
_shelx_shelxl_version_number 2014/7
_shelx_space_group_comment
;
The symmetry employed for this shelxl refinement is uniquely defined
by the following loop, which should always be used as a source of
symmetry information in preference to the above space-group names.
They are only intended as comments.
;
_olex2_refinement_description
;
1. Fixed Uiso
 At 1.2 times of:
  All C(H) groups, All C(H,H) groups
2.a Ternary CH refined with riding coordinates:
 C11(H11), C18(H18)
2.b Secondary CH2 refined with riding coordinates:
 C20(H20A,H20B), C17(H17A,H17B), C16(H16A,H16B), C19(H19A,H19B), C15(H15A,
 H15B), C21(H21A,H21B), C22(H22A,H22B)
2.c Aromatic/amide H refined with riding coordinates:
 C10(H10), C006(H006), C12(H12), C14(H14)
;
_olex2_diffrn_ambient_temperature_device 'Oxford Cryosystems'
_olex2_submission_special_instructions 'No special instructions were received'

loop_
_space_group_symop_operation_xyz
'x, y, z'
'-x, -y, -z'

loop_
_atom_site_label
_atom_site_type_symbol
_atom_site_fract_x
_atom_site_fract_y
_atom_site_fract_z
_atom_site_U_iso_or_equiv
_atom_site_adp_type
_atom_site_occupancy
_atom_site_site_symmetry_order
_atom_site_calc_flag
_atom_site_refinement_flags_posn
Cd01 Cd 0.40592(4) 0.66667(2) 0.48081(2) 0.01774(9) Uani 1 1 d .
N8 N 0.4361(5) 0.8157(2) 0.58679(17) 0.0174(5) Uani 1 1 d .
O003 O 0.0217(5) 0.3693(2) 0.43564(17) 0.0299(5) Uani 1 1 d .
C20 C 0.0461(7) 0.6577(3) 0.1727(2) 0.0251(7) Uani 1 1 d .
H20A H -0.1511 0.6528 0.1715 0.030 Uiso 1 1 calc R
H20B H 0.0796 0.7432 0.1584 0.030 Uiso 1 1 calc R
C10 C 0.6292(6) 0.8921(3) 0.5717(2) 0.0185(6) Uani 1 1 d .
H10 H 0.7394 0.8909 0.5118 0.022 Uiso 1 1 calc R
C006 C 0.2843(6) 0.8196(3) 0.6714(2) 0.0218(7) Uani 1 1 d .
H006 H 0.1449 0.7674 0.6827 0.026 Uiso 1 1 calc R
O9 O -0.3007(4) 0.7076(2) 0.35493(16) 0.0298(5) Uani 1 1 d .
C11 C 0.0867(7) 0.4886(3) 0.2941(2) 0.0262(7) Uani 1 1 d .
H11 H -0.1100 0.4790 0.2918 0.031 Uiso 1 1 calc R
O11 O 0.0823(4) 0.7658(2) 0.39504(16) 0.0257(5) Uani 1 1 d .
O10 O 0.3753(4) 0.4734(2) 0.41951(16) 0.0249(5) Uani 1 1 d .
C00D C 0.1610(6) 0.4426(3) 0.3901(2) 0.0147(6) Uani 1 1 d .
C00E C -0.0469(6) 0.7043(3) 0.3477(2) 0.0171(6) Uani 1 1 d .
C17 C 0.2574(7) 0.4070(3) 0.2170(2) 0.0240(7) Uani 1 1 d .
H17A H 0.4537 0.4127 0.2195 0.029 Uiso 1 1 calc R
H17B H 0.2254 0.3212 0.2306 0.029 Uiso 1 1 calc R
C12 C 0.3191(6) 0.8956(3) 0.7434(2) 0.0213(7) Uani 1 1 d .
H12 H 0.2080 0.8940 0.8030 0.026 Uiso 1 1 calc R
C16 C 0.1869(9) 0.4427(4) 0.1182(3) 0.0395(9) Uani 1 1 d .
H16A H -0.0017 0.4258 0.1127 0.047 Uiso 1 1 calc R
H16B H 0.3120 0.3929 0.0708 0.047 Uiso 1 1 calc R
C13 C 0.5183(6) 0.9743(3) 0.7279(2) 0.0187(6) Uani 1 1 d .
C14 C 0.6732(6) 0.9718(3) 0.6395(2) 0.0202(6) Uani 1 1 d .
H14 H 0.8098 1.0250 0.6257 0.024 Uiso 1 1 calc R
C19 C 0.2090(8) 0.5762(3) 0.0965(2) 0.0357(9) Uani 1 1 d .
H19A H 0.1421 0.5983 0.0342 0.043 Uiso 1 1 calc R
H19B H 0.4034 0.5902 0.0913 0.043 Uiso 1 1 calc R
C15 C 0.5650(7) 1.0611(3) 0.8029(2) 0.0234(7) Uani 1 1 d .
H15A H 0.7625 1.0691 0.7983 0.028 Uiso 1 1 calc R
H15B H 0.4683 1.1425 0.7897 0.028 Uiso 1 1 calc R
C18 C 0.1228(7) 0.6213(3) 0.2721(2) 0.0263(7) Uani 1 1 d .
H18 H 0.3198 0.6313 0.2732 0.032 Uiso 1 1 calc R
N9 N 0.4715(5) 1.0224(2) 0.90035(17) 0.0201(5) Uani 1 1 d .
C21 C 0.4523(7) 1.1218(3) 0.9674(2) 0.0248(7) Uani 1 1 d .
H21A H 0.3281 1.1918 0.9465 0.030 Uiso 1 1 calc R
H21B H 0.6348 1.1487 0.9684 0.030 Uiso 1 1 calc R
C22 C 0.6547(7) 0.9201(3) 0.9332(2) 0.0231(7) Uani 1 1 d .
H22A H 0.8391 0.9451 0.9340 0.028 Uiso 1 1 calc R
H22B H 0.6697 0.8518 0.8886 0.028 Uiso 1 1 calc R

loop_
_atom_site_aniso_label
_atom_site_aniso_U_11
_atom_site_aniso_U_22
_atom_site_aniso_U_33
_atom_site_aniso_U_23
_atom_site_aniso_U_13
_atom_site_aniso_U_12
Cd01 0.01863(13) 0.01901(13) 0.01676(13) -0.00443(9) -0.00319(8) -0.00481(9)
N8 0.0186(13) 0.0173(13) 0.0173(13) -0.0037(10) -0.0038(10) -0.0026(10)
O003 0.0263(12) 0.0284(13) 0.0345(14) -0.0050(11) 0.0068(10) -0.0097(10)
C20 0.0272(17) 0.0298(18) 0.0196(16) 0.0026(13) -0.0056(13) -0.0069(14)
C10 0.0232(16) 0.0209(16) 0.0120(14) 0.0005(12) -0.0021(12) -0.0051(13)
C006 0.0185(15) 0.0249(17) 0.0227(17) -0.0018(13) -0.0020(12) -0.0053(13)
O9 0.0181(12) 0.0462(15) 0.0253(12) 0.0095(11) -0.0014(9) -0.0093(10)
C11 0.0300(18) 0.0278(18) 0.0212(17) -0.0015(14) -0.0047(14) -0.0024(14)
O11 0.0252(12) 0.0268(12) 0.0273(12) -0.0012(10) -0.0097(10) -0.0054(10)
O10 0.0243(12) 0.0209(11) 0.0325(13) -0.0065(10) -0.0139(10) -0.0026(9)
C00D 0.0148(14) 0.0139(14) 0.0148(14) -0.0059(11) 0.0018(11) -0.0011(11)
C00E 0.0203(16) 0.0167(15) 0.0142(14) 0.0051(11) -0.0039(12) -0.0015(12)
C17 0.0251(17) 0.0269(17) 0.0205(16) -0.0066(13) -0.0014(13) -0.0049(13)
C12 0.0198(16) 0.0284(17) 0.0146(15) -0.0026(13) 0.0026(12) -0.0023(13)
C16 0.054(2) 0.043(2) 0.0207(18) -0.0094(16) -0.0047(17) -0.0024(19)
C13 0.0236(16) 0.0154(15) 0.0175(15) -0.0028(12) -0.0052(12) -0.0006(12)
C14 0.0239(16) 0.0207(16) 0.0170(15) -0.0007(12) -0.0002(12) -0.0085(13)
C19 0.054(2) 0.041(2) 0.0138(17) 0.0006(15) -0.0025(15) -0.0147(18)
C15 0.0343(18) 0.0207(16) 0.0159(16) -0.0021(12) -0.0028(13) -0.0051(14)
C18 0.0344(19) 0.0265(18) 0.0186(16) -0.0026(13) -0.0035(14) -0.0048(14)
N9 0.0285(14) 0.0185(13) 0.0133(12) -0.0031(10) -0.0039(10) -0.0008(11)
C21 0.041(2) 0.0178(15) 0.0154(16) -0.0038(12) -0.0043(14) 0.0012(14)
C22 0.0292(17) 0.0210(16) 0.0184(16) -0.0054(12) -0.0037(13) 0.0024(13)

loop_
_atom_type_symbol
_atom_type_description
_atom_type_scat_dispersion_real
_atom_type_scat_dispersion_imag
_atom_type_scat_source
C C 0.0033 0.0016 'International Tables Vol C Tables 4.2.6.8 and 6.1.1.4'
H H 0.0000 0.0000 'International Tables Vol C Tables 4.2.6.8 and 6.1.1.4'
Cd Cd -0.8075 1.2024 'International Tables Vol C Tables 4.2.6.8 and 6.1.1.4'
N N 0.0061 0.0033 'International Tables Vol C Tables 4.2.6.8 and 6.1.1.4'
O O 0.0106 0.0060 'International Tables Vol C Tables 4.2.6.8 and 6.1.1.4'

loop_
_geom_angle_atom_site_label_1
_geom_angle_atom_site_label_2
_geom_angle_atom_site_label_3
_geom_angle
_geom_angle_site_symmetry_1
_geom_angle_site_symmetry_3
N8 Cd01 O003 89.56(8) . 2_566
N8 Cd01 O10 160.65(9) . .
N8 Cd01 O10 88.64(8) . 2_666
O9 Cd01 N8 104.06(9) 1_655 .
O9 Cd01 O003 156.63(9) 1_655 2_566
O9 Cd01 O11 84.83(8) 1_655 .
O9 Cd01 O10 109.26(8) 1_655 2_666
O9 Cd01 O10 90.44(9) 1_655 .
O11 Cd01 N8 99.61(8) . .
O11 Cd01 O003 74.08(8) . 2_566
O11 Cd01 O10 94.33(8) . .
O11 Cd01 O10 161.59(8) . 2_666
O10 Cd01 O003 81.39(8) . 2_566
O10 Cd01 O003 89.67(8) 2_666 2_566
O10 Cd01 O10 74.33(8) 2_666 .
C10 N8 Cd01 121.7(2) . .
C006 N8 Cd01 120.5(2) . .
C006 N8 C10 117.3(3) . .
C00D O003 Cd01 147.7(2) . 2_566
H20A C20 H20B 107.9 . .
C19 C20 H20A 109.2 . .
C19 C20 H20B 109.2 . .
C19 C20 C18 111.9(3) . .
C18 C20 H20A 109.2 . .
C18 C20 H20B 109.2 . .
N8 C10 H10 118.7 . .
N8 C10 C14 122.7(3) . .
C14 C10 H10 118.7 . .
N8 C006 H006 118.3 . .
N8 C006 C12 123.4(3) . .
C12 C006 H006 118.3 . .
C00E O9 Cd01 129.7(2) . 1_455
C00D C11 H11 107.8 . .
C00D C11 C17 108.4(3) . .
C00D C11 C18 114.9(3) . .
C17 C11 H11 107.8 . .
C18 C11 H11 107.8 . .
C18 C11 C17 110.1(3) . .
C00E O11 Cd01 118.74(19) . .
Cd01 O10 Cd01 105.67(8) 2_666 .
C00D O10 Cd01 115.78(19) . 2_666
C00D O10 Cd01 124.20(18) . .
O003 C00D C11 118.9(3) . .
O003 C00D O10 121.9(3) . .
O10 C00D C11 119.0(3) . .
O9 C00E O11 125.6(3) . .
O9 C00E C18 117.8(3) . .
O11 C00E C18 116.6(3) . .
C11 C17 H17A 109.2 . .
C11 C17 H17B 109.2 . .
H17A C17 H17B 107.9 . .
C16 C17 C11 112.2(3) . .
C16 C17 H17A 109.2 . .
C16 C17 H17B 109.2 . .
C006 C12 H12 120.3 . .
C006 C12 C13 119.3(3) . .
C13 C12 H12 120.3 . .
C17 C16 H16A 109.3 . .
C17 C16 H16B 109.3 . .
C17 C16 C19 111.5(3) . .
H16A C16 H16B 108.0 . .
C19 C16 H16A 109.3 . .
C19 C16 H16B 109.3 . .
C12 C13 C15 122.2(3) . .
C14 C13 C12 117.4(3) . .
C14 C13 C15 120.4(3) . .
C10 C14 C13 119.9(3) . .
C10 C14 H14 120.0 . .
C13 C14 H14 120.0 . .
C20 C19 H19A 109.2 . .
C20 C19 H19B 109.2 . .
C16 C19 C20 112.2(3) . .
C16 C19 H19A 109.2 . .
C16 C19 H19B 109.2 . .
H19A C19 H19B 107.9 . .
C13 C15 H15A 108.9 . .
C13 C15 H15B 108.9 . .
H15A C15 H15B 107.7 . .
N9 C15 C13 113.5(3) . .
N9 C15 H15A 108.9 . .
N9 C15 H15B 108.9 . .
C20 C18 C00E 110.7(3) . .
C20 C18 H18 108.2 . .
C11 C18 C20 110.4(3) . .
C11 C18 C00E 111.0(3) . .
C11 C18 H18 108.2 . .
C00E C18 H18 108.2 . .
C21 N9 C15 111.6(2) . .
C21 N9 C22 108.5(2) . .
C22 N9 C15 111.4(2) . .
N9 C21 H21A 109.6 . .
N9 C21 H21B 109.6 . .
N9 C21 C22 110.2(3) . 2_677
H21A C21 H21B 108.1 . .
C22 C21 H21A 109.6 2_677 .
C22 C21 H21B 109.6 2_677 .
N9 C22 C21 110.4(3) . 2_677
N9 C22 H22A 109.6 . .
N9 C22 H22B 109.6 . .
C21 C22 H22A 109.6 2_677 .
C21 C22 H22B 109.6 2_677 .
H22A C22 H22B 108.1 . .

loop_
_geom_bond_atom_site_label_1
_geom_bond_atom_site_label_2
_geom_bond_distance
_geom_bond_site_symmetry_2
Cd01 N8 2.294(2) .
Cd01 O003 2.374(2) 2_566
Cd01 O9 2.230(2) 1_655
Cd01 O11 2.280(2) .
Cd01 O10 2.318(2) 2_666
Cd01 O10 2.363(2) .
N8 C10 1.348(4) .
N8 C006 1.333(4) .
O003 Cd01 2.374(2) 2_566
O003 C00D 1.242(4) .
C20 H20A 0.9900 .
C20 H20B 0.9900 .
C20 C19 1.519(5) .
C20 C18 1.527(4) .
C10 H10 0.9500 .
C10 C14 1.378(4) .
C006 H006 0.9500 .
C006 C12 1.381(4) .
O9 Cd01 2.230(2) 1_455
O9 C00E 1.249(4) .
C11 H11 1.0000 .
C11 C00D 1.504(4) .
C11 C17 1.542(4) .
C11 C18 1.517(5) .
O11 C00E 1.250(4) .
O10 Cd01 2.318(2) 2_666
O10 C00D 1.275(4) .
C00E C18 1.535(4) .
C17 H17A 0.9900 .
C17 H17B 0.9900 .
C17 C16 1.507(5) .
C12 H12 0.9500 .
C12 C13 1.390(4) .
C16 H16A 0.9900 .
C16 H16B 0.9900 .
C16 C19 1.513(5) .
C13 C14 1.384(4) .
C13 C15 1.511(4) .
C14 H14 0.9500 .
C19 H19A 0.9900 .
C19 H19B 0.9900 .
C15 H15A 0.9900 .
C15 H15B 0.9900 .
C15 N9 1.465(4) .
C18 H18 1.0000 .
N9 C21 1.462(4) .
N9 C22 1.463(4) .
C21 H21A 0.9900 .
C21 H21B 0.9900 .
C21 C22 1.518(4) 2_677
C22 C21 1.518(4) 2_677
C22 H22A 0.9900 .
C22 H22B 0.9900 .

loop_
_geom_torsion_atom_site_label_1
_geom_torsion_atom_site_label_2
_geom_torsion_atom_site_label_3
_geom_torsion_atom_site_label_4
_geom_torsion
_geom_torsion_site_symmetry_1
_geom_torsion_site_symmetry_4
Cd01 N8 C10 C14 -171.6(2) . .
Cd01 N8 C006 C12 170.7(2) . .
Cd01 O003 C00D C11 -66.8(5) 2_566 .
Cd01 O003 C00D O10 117.9(4) 2_566 .
Cd01 O9 C00E O11 -59.7(4) 1_455 .
Cd01 O9 C00E C18 122.4(3) 1_455 .
Cd01 O11 C00E O9 124.0(3) . .
Cd01 O11 C00E C18 -58.1(3) . .
Cd01 O10 C00D O003 -108.2(3) . .
Cd01 O10 C00D O003 25.5(4) 2_666 .
Cd01 O10 C00D C11 -149.7(2) 2_666 .
Cd01 O10 C00D C11 76.6(3) . .
N8 C10 C14 C13 0.9(5) . .
N8 C006 C12 C13 1.2(5) . .
C10 N8 C006 C12 -1.2(5) . .
C006 N8 C10 C14 0.2(4) . .
C006 C12 C13 C14 -0.1(5) . .
C006 C12 C13 C15 179.1(3) . .
O9 C00E C18 C20 59.2(4) . .
O9 C00E C18 C11 -63.8(4) . .
C11 C17 C16 C19 54.1(4) . .
O11 C00E C18 C20 -118.9(3) . .
O11 C00E C18 C11 118.2(3) . .
C00D C11 C17 C16 177.3(3) . .
C00D C11 C18 C20 179.1(3) . .
C00D C11 C18 C00E -57.8(4) . .
C17 C11 C00D O003 -93.8(3) . .
C17 C11 C00D O10 81.6(3) . .
C17 C11 C18 C20 56.5(4) . .
C17 C11 C18 C00E 179.6(3) . .
C17 C16 C19 C20 -52.7(4) . .
C12 C13 C14 C10 -0.9(5) . .
C12 C13 C15 N9 23.7(4) . .
C13 C15 N9 C21 -164.9(3) . .
C13 C15 N9 C22 73.7(3) . .
C14 C13 C15 N9 -157.1(3) . .
C19 C20 C18 C11 -56.2(4) . .
C19 C20 C18 C00E -179.4(3) . .
C15 C13 C14 C10 179.9(3) . .
C15 N9 C21 C22 178.0(3) . 2_677
C15 N9 C22 C21 -177.7(3) . 2_677
C18 C20 C19 C16 54.0(4) . .
C18 C11 C00D O003 142.7(3) . .
C18 C11 C00D O10 -41.9(4) . .
C18 C11 C17 C16 -56.4(4) . .
C21 N9 C22 C21 59.1(4) . 2_677
C22 N9 C21 C22 -59.0(4) . 2_677
